data_7230704
loop_
_publ_author_name
'Naseer, Muhammad Moazzam'
'Bauz\'a, Antonio'
'Alnasr, Hazem'
'Jurkschat, Klaus'
'Frontera, Antonio'

_publ_section_title
;
 Lone pair--\p vs. \s-hole--\p interactions in bromine head-containing
 oxacalix[2]arene[2]triazines
;
_journal_issue 23
_journal_name_full CrystEngComm
_journal_page_first 3251
_journal_paper_doi 10.1039/C8CE00666K
_journal_volume 20
_journal_year 2018
_chemical_formula_moiety 'C30 H34 Br2 N8 O4, C H2 Cl2'
_chemical_formula_sum 'C31 H36 Br2 Cl2 N8 O4'
_chemical_formula_weight 815.40
_chemical_melting_point 477
_space_group_crystal_system orthorhombic
_space_group_IT_number 54
_space_group_name_Hall '-P 2a 2ac'
_space_group_name_H-M_alt 'P c c a'
_symmetry_space_group_name_Hall '-P 2a 2ac'
_symmetry_space_group_name_H-M 'P c c a'
_atom_sites_solution_hydrogens geom
_atom_sites_solution_primary direct
_audit_creation_date 2017-12-14
_audit_creation_method
;
Olex2 1.2
(compiled 2016.02.19 svn.r3266 for OlexSys, GUI svn.r5155)
;
_audit_update_record
;
2017-12-14 deposited with the CCDC.
2018-05-22 downloaded from the CCDC.
;
_cell_angle_alpha 90
_cell_angle_beta 90
_cell_angle_gamma 90
_cell_formula_units_Z 4
_cell_length_a 18.0444(6)
_cell_length_b 11.4284(5)
_cell_length_c 17.2410(6)
_cell_measurement_reflns_used 6188
_cell_measurement_temperature 173.15
_cell_measurement_theta_max 30.8000
_cell_measurement_theta_min 2.8810
_cell_volume 3555.4(2)
_computing_molecular_graphics 'Olex2 (Dolomanov et al., 2009)'
_computing_publication_material 'Olex2 (Dolomanov et al., 2009)'
_computing_structure_refinement 'XL (Sheldrick, 2008)'
_computing_structure_solution 'ShelXT (Sheldrick, 2015)'
_diffrn_ambient_temperature 173.15
_diffrn_detector 'CCD plate'
_diffrn_detector_area_resol_mean 16.0560
_diffrn_detector_type Sapphire3
_diffrn_measured_fraction_theta_full 1.000
_diffrn_measured_fraction_theta_max 0.914
_diffrn_measurement_device 'four-circle diffractometer'
_diffrn_measurement_device_type 'Xcalibur, Sapphire3'
_diffrn_measurement_method '\w scans'
_diffrn_radiation_monochromator graphite
_diffrn_radiation_probe x-ray
_diffrn_radiation_type MoK\a
_diffrn_radiation_wavelength 0.71073
_diffrn_reflns_av_R_equivalents 0.0414
_diffrn_reflns_av_unetI/netI 0.0362
_diffrn_reflns_Laue_measured_fraction_full 1.000
_diffrn_reflns_Laue_measured_fraction_max 0.914
_diffrn_reflns_limit_h_max 25
_diffrn_reflns_limit_h_min -25
_diffrn_reflns_limit_k_max 15
_diffrn_reflns_limit_k_min -13
_diffrn_reflns_limit_l_max 24
_diffrn_reflns_limit_l_min -24
_diffrn_reflns_number 25876
_diffrn_reflns_point_group_measured_fraction_full 1.000
_diffrn_reflns_point_group_measured_fraction_max 0.914
_diffrn_reflns_theta_full 26.000
_diffrn_reflns_theta_max 31.074
_diffrn_reflns_theta_min 2.257
_diffrn_source 'Enhance (Mo) X-ray Source'
_exptl_absorpt_coefficient_mu 2.478
_exptl_absorpt_correction_T_max 1.00000
_exptl_absorpt_correction_T_min 0.81988
_exptl_absorpt_correction_type multi-scan
_exptl_absorpt_process_details
;
CrysAlisPro, Agilent Technologies,
Version 1.171.37.34 (release 22-05-2014 CrysAlis171 .NET)
(compiled May 22 2014,16:03:01)
Empirical absorption correction using spherical harmonics,
 implemented in SCALE3 ABSPACK scaling algorithm.
;
_exptl_crystal_colour colourless
_exptl_crystal_colour_primary colourless
_exptl_crystal_density_diffrn 1.523
_exptl_crystal_description block
_exptl_crystal_F_000 1656
_exptl_crystal_size_max 0.266
_exptl_crystal_size_mid 0.165
_exptl_crystal_size_min 0.148
_refine_diff_density_max 1.266
_refine_diff_density_min -1.037
_refine_diff_density_rms 0.134
_refine_ls_extinction_method none
_refine_ls_goodness_of_fit_ref 1.081
_refine_ls_hydrogen_treatment constr
_refine_ls_matrix_type full
_refine_ls_number_parameters 215
_refine_ls_number_reflns 5221
_refine_ls_number_restraints 0
_refine_ls_restrained_S_all 1.081
_refine_ls_R_factor_all 0.0640
_refine_ls_R_factor_gt 0.0425
_refine_ls_shift/su_max 0.001
_refine_ls_shift/su_mean 0.000
_refine_ls_structure_factor_coef Fsqd
_refine_ls_weighting_details 'w=1/[\s^2^(Fo^2^)+(0.0630P)^2^+4.3160P] where P=(Fo^2^+2Fc^2^)/3'
_refine_ls_weighting_scheme calc
_refine_ls_wR_factor_gt 0.1172
_refine_ls_wR_factor_ref 0.1283
_reflns_Friedel_coverage 0.000
_reflns_number_gt 3979
_reflns_number_total 5221
_reflns_threshold_expression 'I > 2\s(I)'
_cod_data_source_file c8ce00666k2.cif
_cod_data_source_block comp3
_cod_depositor_comments 'Adding full bibliography for 7230704.cif.'
_cod_database_code 7230704
_ccdc_chemdiag_type ChemDraw
_ccdc_chemdiag_records comp3
_shelx_space_group_comment
;
The symmetry employed for this shelxl refinement is uniquely defined
by the following loop, which should always be used as a source of
symmetry information in preference to the above space-group names.
They are only intended as comments.
;
_olex2_refinement_description
;
1. Fixed Uiso
 At 1.2 times of:
  All C(H) groups, All C(H,H) groups
 At 1.5 times of:
  All C(H,H,H) groups
2. Others
 Fixed Sof: H1LA(0.5) H1LB(0.5)
3.a Secondary CH2 refined with riding coordinates:
 C31(H31A,H31B), C32(H32A,H32B), C34(H34A,H34B), C35(H35A,H35B), C1L(H1LA,H1LB)
3.b Aromatic/amide H refined with riding coordinates:
 C16(H16), C12(H12), C14(H14)
3.c Idealised Me refined as rotating group:
 C33(H33A,H33B,H33C), C36(H36A,H36B,H36C)
;
_shelx_shelxl_version_number 2016/6
_olex2_submission_special_instructions 'No special instructions were received'

loop_
_space_group_symop_operation_xyz
'x, y, z'
'-x+1/2, -y, z'
'-x, y, -z+1/2'
'x+1/2, -y, -z+1/2'
'-x, -y, -z'
'x-1/2, y, -z'
'x, -y, z-1/2'
'-x-1/2, y, z-1/2'

loop_
_atom_site_label
_atom_site_type_symbol
_atom_site_fract_x
_atom_site_fract_y
_atom_site_fract_z
_atom_site_U_iso_or_equiv
_atom_site_adp_type
_atom_site_occupancy
_atom_site_site_symmetry_order
_atom_site_calc_flag
_atom_site_refinement_flags_posn
_atom_site_refinement_flags_adp
_atom_site_refinement_flags_occupancy
Br1 Br 0.36226(2) 0.73786(2) 0.97639(2) 0.02179(10) Uani 1 1 d . . .
Cl1L Cl 0.18900(6) 0.08504(10) 0.55288(9) 0.0665(4) Uani 1 1 d . . .
O1 O 0.42760(10) 0.55545(17) 0.70680(12) 0.0198(4) Uani 1 1 d . . .
O2 O 0.29404(10) 0.21306(17) 0.72451(12) 0.0196(4) Uani 1 1 d . . .
N22 N 0.35589(11) 0.3899(2) 0.71993(13) 0.0167(4) Uani 1 1 d . . .
N30 N 0.51772(12) 0.2185(2) 0.60459(13) 0.0173(4) Uani 1 1 d . . .
N26 N 0.47410(11) 0.3910(2) 0.65704(13) 0.0171(4) Uani 1 1 d . . .
N24 N 0.40215(12) 0.2135(2) 0.66208(13) 0.0168(4) Uani 1 1 d . . .
C11 C 0.34182(14) 0.7031(2) 0.87116(15) 0.0154(5) Uani 1 1 d . . .
C15 C 0.26575(13) 0.7291(2) 0.76009(16) 0.0162(5) Uani 1 1 d . . .
C16 C 0.27879(13) 0.7518(2) 0.83756(16) 0.0154(5) Uani 1 1 d . . .
H16 H 0.245854 0.799129 0.866972 0.018 Uiso 1 1 calc R . .
C12 C 0.39075(13) 0.6339(2) 0.82920(16) 0.0168(5) Uani 1 1 d . . .
H12 H 0.433382 0.600655 0.852848 0.020 Uiso 1 1 calc R . .
C31 C 0.58713(14) 0.2797(2) 0.58432(16) 0.0180(5) Uani 1 1 d . . .
H31A H 0.627053 0.220927 0.578577 0.022 Uiso 1 1 calc R . .
H31B H 0.600899 0.331891 0.627832 0.022 Uiso 1 1 calc R . .
C23 C 0.35338(13) 0.2770(2) 0.70082(15) 0.0157(5) Uani 1 1 d . . .
C25 C 0.46375(13) 0.2754(2) 0.64199(15) 0.0160(5) Uani 1 1 d . . .
C32 C 0.58316(16) 0.3522(3) 0.51027(16) 0.0215(5) Uani 1 1 d . . .
H32A H 0.543536 0.411664 0.515094 0.026 Uiso 1 1 calc R . .
H32B H 0.570993 0.300826 0.465816 0.026 Uiso 1 1 calc R . .
C21 C 0.41834(13) 0.4397(2) 0.69441(15) 0.0168(5) Uani 1 1 d . . .
C14 C 0.31304(14) 0.6615(2) 0.71534(16) 0.0184(5) Uani 1 1 d . . .
H14 H 0.303446 0.647274 0.661980 0.022 Uiso 1 1 calc R . .
C13 C 0.37507(13) 0.6153(2) 0.75196(16) 0.0166(5) Uani 1 1 d . . .
C33 C 0.65739(17) 0.4125(3) 0.49592(19) 0.0255(6) Uani 1 1 d . . .
H33A H 0.652975 0.465180 0.451285 0.038 Uiso 1 1 calc GR . .
H33B H 0.695423 0.353463 0.485320 0.038 Uiso 1 1 calc GR . .
H33C H 0.671404 0.457736 0.541947 0.038 Uiso 1 1 calc GR . .
C34 C 0.50792(15) 0.0966(2) 0.57873(17) 0.0198(5) Uani 1 1 d . . .
H34A H 0.541293 0.082789 0.534082 0.024 Uiso 1 1 calc R . .
H34B H 0.456426 0.087342 0.559880 0.024 Uiso 1 1 calc R . .
C35 C 0.52270(18) 0.0021(3) 0.63932(19) 0.0312(7) Uani 1 1 d . . .
H35A H 0.487405 0.012399 0.682753 0.037 Uiso 1 1 calc R . .
H35B H 0.513050 -0.075383 0.615762 0.037 Uiso 1 1 calc R . .
C36 C 0.60012(19) 0.0033(3) 0.6711(2) 0.0364(8) Uani 1 1 d . . .
H36A H 0.635597 -0.005928 0.628511 0.055 Uiso 1 1 calc GR . .
H36B H 0.606126 -0.061238 0.708011 0.055 Uiso 1 1 calc GR . .
H36C H 0.609197 0.077822 0.697580 0.055 Uiso 1 1 calc GR . .
C1L C 0.250000 0.000000 0.6063(3) 0.0429(13) Uani 1 2 d S T P
H1LA H 0.279270 0.052339 0.640253 0.052 Uiso 0.5 1 calc R . .
H1LB H 0.220731 -0.052339 0.640253 0.052 Uiso 0.5 1 calc R . .

loop_
_atom_site_aniso_label
_atom_site_aniso_U_11
_atom_site_aniso_U_22
_atom_site_aniso_U_33
_atom_site_aniso_U_23
_atom_site_aniso_U_13
_atom_site_aniso_U_12
Br1 0.02250(15) 0.02832(16) 0.01454(15) -0.00632(10) -0.00499(10) 0.00194(10)
Cl1L 0.0379(5) 0.0566(6) 0.1052(11) 0.0397(7) -0.0195(6) -0.0041(4)
O1 0.0119(8) 0.0244(10) 0.0230(10) -0.0096(8) 0.0042(7) 0.0000(7)
O2 0.0141(8) 0.0223(9) 0.0223(10) 0.0007(8) 0.0065(7) 0.0018(7)
N22 0.0118(9) 0.0247(11) 0.0137(10) -0.0027(9) 0.0021(8) 0.0011(8)
N30 0.0123(9) 0.0258(11) 0.0138(10) -0.0047(9) 0.0018(8) 0.0030(8)
N26 0.0120(9) 0.0261(11) 0.0133(10) -0.0068(9) -0.0007(8) 0.0006(8)
N24 0.0137(9) 0.0244(11) 0.0121(10) -0.0012(8) 0.0003(8) 0.0019(8)
C11 0.0147(10) 0.0190(12) 0.0126(11) -0.0040(9) -0.0041(9) -0.0016(9)
C15 0.0128(10) 0.0183(12) 0.0174(12) -0.0004(9) -0.0042(9) -0.0010(9)
C16 0.0117(10) 0.0166(12) 0.0178(13) -0.0037(9) -0.0005(9) 0.0002(9)
C12 0.0115(10) 0.0200(12) 0.0190(13) -0.0041(10) -0.0017(9) -0.0007(9)
C31 0.0112(10) 0.0270(14) 0.0156(12) -0.0049(10) 0.0012(9) 0.0031(9)
C23 0.0119(10) 0.0242(13) 0.0110(11) 0.0016(9) -0.0015(9) 0.0010(9)
C25 0.0116(10) 0.0271(13) 0.0094(11) -0.0023(9) -0.0021(9) 0.0027(9)
C32 0.0202(12) 0.0274(14) 0.0169(13) -0.0022(11) 0.0015(10) 0.0048(11)
C21 0.0126(10) 0.0256(13) 0.0122(12) -0.0027(10) -0.0016(9) 0.0006(9)
C14 0.0147(11) 0.0263(13) 0.0141(12) -0.0055(10) -0.0005(9) -0.0010(10)
C13 0.0121(10) 0.0195(12) 0.0184(13) -0.0061(10) 0.0022(9) -0.0012(9)
C33 0.0293(14) 0.0252(15) 0.0221(14) -0.0011(12) 0.0040(12) -0.0010(11)
C34 0.0164(11) 0.0220(13) 0.0209(13) -0.0002(11) 0.0007(10) 0.0049(10)
C35 0.0319(15) 0.0336(16) 0.0282(16) 0.0056(13) 0.0050(13) 0.0108(13)
C36 0.0395(18) 0.0348(18) 0.0350(19) -0.0057(15) -0.0087(15) 0.0106(14)
C1L 0.061(3) 0.032(2) 0.036(3) 0.000 0.000 0.021(2)

loop_
_atom_type_symbol
_atom_type_description
_atom_type_scat_dispersion_real
_atom_type_scat_dispersion_imag
_atom_type_scat_source
C C 0.0033 0.0016 'International Tables Vol C Tables 4.2.6.8 and 6.1.1.4'
H H 0.0000 0.0000 'International Tables Vol C Tables 4.2.6.8 and 6.1.1.4'
Br Br -0.2901 2.4595 'International Tables Vol C Tables 4.2.6.8 and 6.1.1.4'
Cl Cl 0.1484 0.1585 'International Tables Vol C Tables 4.2.6.8 and 6.1.1.4'
N N 0.0061 0.0033 'International Tables Vol C Tables 4.2.6.8 and 6.1.1.4'
O O 0.0106 0.0060 'International Tables Vol C Tables 4.2.6.8 and 6.1.1.4'

loop_
_geom_angle_atom_site_label_1
_geom_angle_atom_site_label_2
_geom_angle_atom_site_label_3
_geom_angle
_geom_angle_site_symmetry_1
_geom_angle_site_symmetry_3
C21 O1 C13 118.8(2) . .
C23 O2 C15 118.9(2) . 2_565
C23 N22 C21 111.1(2) . .
C25 N30 C31 120.1(2) . .
C25 N30 C34 121.3(2) . .
C34 N30 C31 118.6(2) . .
C21 N26 C25 113.5(2) . .
C23 N24 C25 112.7(2) . .
C16 C11 Br1 118.29(19) . .
C12 C11 Br1 119.65(19) . .
C12 C11 C16 122.0(2) . .
C16 C15 O2 117.7(2) . 2_565
C16 C15 C14 122.6(2) . .
C14 C15 O2 119.5(2) . 2_565
C11 C16 H16 121.1 . .
C15 C16 C11 117.8(2) . .
C15 C16 H16 121.1 . .
C11 C12 H12 121.3 . .
C13 C12 C11 117.4(2) . .
C13 C12 H12 121.3 . .
N30 C31 H31A 108.6 . .
N30 C31 H31B 108.6 . .
N30 C31 C32 114.6(2) . .
H31A C31 H31B 107.6 . .
C32 C31 H31A 108.6 . .
C32 C31 H31B 108.6 . .
N22 C23 O2 118.2(2) . .
N24 C23 O2 112.4(2) . .
N24 C23 N22 129.4(2) . .
N30 C25 N26 117.7(2) . .
N30 C25 N24 117.6(2) . .
N26 C25 N24 124.6(2) . .
C31 C32 H32A 109.7 . .
C31 C32 H32B 109.7 . .
C31 C32 C33 109.9(2) . .
H32A C32 H32B 108.2 . .
C33 C32 H32A 109.7 . .
C33 C32 H32B 109.7 . .
N22 C21 O1 118.0(2) . .
N26 C21 O1 113.4(2) . .
N26 C21 N22 128.6(3) . .
C15 C14 H14 121.5 . .
C15 C14 C13 117.1(2) . .
C13 C14 H14 121.5 . .
C12 C13 O1 118.2(2) . .
C12 C13 C14 123.1(2) . .
C14 C13 O1 118.5(2) . .
C32 C33 H33A 109.5 . .
C32 C33 H33B 109.5 . .
C32 C33 H33C 109.5 . .
H33A C33 H33B 109.5 . .
H33A C33 H33C 109.5 . .
H33B C33 H33C 109.5 . .
N30 C34 H34A 108.2 . .
N30 C34 H34B 108.2 . .
N30 C34 C35 116.2(2) . .
H34A C34 H34B 107.4 . .
C35 C34 H34A 108.2 . .
C35 C34 H34B 108.2 . .
C34 C35 H35A 108.8 . .
C34 C35 H35B 108.8 . .
H35A C35 H35B 107.7 . .
C36 C35 C34 114.0(3) . .
C36 C35 H35A 108.8 . .
C36 C35 H35B 108.8 . .
C35 C36 H36A 109.5 . .
C35 C36 H36B 109.5 . .
C35 C36 H36C 109.5 . .
H36A C36 H36B 109.5 . .
H36A C36 H36C 109.5 . .
H36B C36 H36C 109.5 . .
Cl1L C1L Cl1L 115.8(3) 2 .
Cl1L C1L H1LA 108.3 2 .
Cl1L C1L H1LA 108.3 . .
Cl1L C1L H1LB 108.3 . .
Cl1L C1L H1LB 108.3 2 .
H1LA C1L H1LB 107.4 . .

loop_
_geom_bond_atom_site_label_1
_geom_bond_atom_site_label_2
_geom_bond_distance
_geom_bond_site_symmetry_2
Br1 C11 1.893(3) .
Cl1L C1L 1.733(3) .
O1 C21 1.350(3) .
O1 C13 1.404(3) .
O2 C15 1.406(3) 2_565
O2 C23 1.359(3) .
N22 C23 1.332(4) .
N22 C21 1.337(3) .
N30 C31 1.477(3) .
N30 C25 1.337(3) .
N30 C34 1.473(3) .
N26 C25 1.360(3) .
N26 C21 1.318(3) .
N24 C23 1.322(3) .
N24 C25 1.362(3) .
C11 C16 1.392(3) .
C11 C12 1.389(4) .
C15 C16 1.381(4) .
C15 C14 1.386(4) .
C16 H16 0.9500 .
C12 H12 0.9500 .
C12 C13 1.378(4) .
C31 H31A 0.9900 .
C31 H31B 0.9900 .
C31 C32 1.524(4) .
C32 H32A 0.9900 .
C32 H32B 0.9900 .
C32 C33 1.527(4) .
C14 H14 0.9500 .
C14 C13 1.389(4) .
C33 H33A 0.9800 .
C33 H33B 0.9800 .
C33 H33C 0.9800 .
C34 H34A 0.9900 .
C34 H34B 0.9900 .
C34 C35 1.526(4) .
C35 H35A 0.9900 .
C35 H35B 0.9900 .
C35 C36 1.501(5) .
C36 H36A 0.9800 .
C36 H36B 0.9800 .
C36 H36C 0.9800 .
C1L H1LA 0.9900 .
C1L H1LB 0.9900 .

loop_
_geom_torsion_atom_site_label_1
_geom_torsion_atom_site_label_2
_geom_torsion_atom_site_label_3
_geom_torsion_atom_site_label_4
_geom_torsion
_geom_torsion_site_symmetry_1
Br1 C11 C16 C15 177.87(19) .
Br1 C11 C12 C13 -177.3(2) .
O2 C15 C16 C11 -174.3(2) 2_565
O2 C15 C14 C13 174.1(2) 2_565
N30 C31 C32 C33 179.2(2) .
N30 C34 C35 C36 -60.0(3) .
C11 C12 C13 O1 173.8(2) .
C11 C12 C13 C14 -0.6(4) .
C15 O2 C23 N22 7.2(4) 2_565
C15 O2 C23 N24 -174.1(2) 2_565
C15 C14 C13 O1 -174.2(2) .
C15 C14 C13 C12 0.1(4) .
C16 C11 C12 C13 0.5(4) .
C16 C15 C14 C13 0.6(4) .
C12 C11 C16 C15 0.1(4) .
C31 N30 C25 N26 2.9(4) .
C31 N30 C25 N24 -177.4(2) .
C31 N30 C34 C35 100.1(3) .
C23 N22 C21 O1 177.5(2) .
C23 N22 C21 N26 -1.9(4) .
C23 N24 C25 N30 178.0(2) .
C23 N24 C25 N26 -2.2(4) .
C25 N30 C31 C32 -82.5(3) .
C25 N30 C34 C35 -83.5(3) .
C25 N26 C21 O1 -177.8(2) .
C25 N26 C21 N22 1.7(4) .
C25 N24 C23 O2 -176.5(2) .
C25 N24 C23 N22 2.0(4) .
C21 O1 C13 C12 97.6(3) .
C21 O1 C13 C14 -87.8(3) .
C21 N22 C23 O2 178.3(2) .
C21 N22 C23 N24 -0.2(4) .
C21 N26 C25 N30 -179.6(2) .
C21 N26 C25 N24 0.6(4) .
C14 C15 C16 C11 -0.6(4) .
C13 O1 C21 N22 6.0(3) .
C13 O1 C21 N26 -174.5(2) .
C34 N30 C31 C32 94.0(3) .
C34 N30 C25 N26 -173.5(2) .
C34 N30 C25 N24 6.3(4) .
